data_1547961
loop_
_publ_author_name
'Christopher H. Woodall'
'Gavin A. Craig'
'Alessandro Prescimone'
'Martin Misek'
'Joan Cano'
'Juan Faus'
'Michael R. Probert'
'Simon Parsons'
'Stephen Moggach'
'Jose Martinez-Lillo'
'Mark Murrie'
'Konstantin V. Kamenev'
'Euan K. Brechin'

_publ_contact_author_name 'Alessandro Prescimone'
_publ_section_title
;
 Pressure induced enhancement of the magnetic ordering temperature in
 rhenium(IV) monomers
;
_journal_name_full 'Nature Communications'
_journal_page_first 13870
_journal_paper_doi 10.1038/ncomms13870
_journal_volume 7
_journal_year 2017
_chemical_absolute_configuration .
_chemical_compound_source 'F.J. Martinez Lillo'
_chemical_formula_moiety 'C6 H9 Cl4 N3 Re1'
_chemical_formula_sum 'C6 H9 Cl4 N3 Re'
_chemical_formula_weight 451.17
_space_group_IT_number 62
_symmetry_cell_setting orthorhombic
_symmetry_space_group_name_Hall '-P 2ac 2n'
_symmetry_space_group_name_H-M 'P n m a'
_atom_sites_solution_hydrogens geom
_atom_sites_solution_primary 'from the 1.2GPa structure'
_audit_creation_date 13-10-14
_audit_creation_method CRYSTALS_ver_14.40
_cell_angle_alpha 90
_cell_angle_beta 90
_cell_angle_gamma 90
_cell_formula_units_Z 4
_cell_length_a 10.0281(5)
_cell_length_b 13.122(2)
_cell_length_c 9.1585(5)
_cell_measurement_reflns_used 4988
_cell_measurement_temperature 300
_cell_measurement_theta_max 18.908
_cell_measurement_theta_min 2.361
_cell_volume 1205.2(2)
_computing_cell_refinement 'SAINT (Siemens ,1995)'
_computing_data_reduction 'SAINT (Siemens ,1995)'
_computing_molecular_graphics 'CAMERON (Watkin et al., 1996)'
_computing_publication_material 'CRYSTALS (Betteridge et al., 2003)'
_computing_structure_refinement 'CRYSTALS (Betteridge et al., 2003)'
_computing_structure_solution 'SHELXS 86 (Sheldrick, 1986)'
_diffrn_ambient_pressure 1800000
_diffrn_ambient_temperature 300
_diffrn_measured_fraction_theta_full 0.604
_diffrn_measured_fraction_theta_max 0.587
_diffrn_measurement_device 'Rigaku Saturn 724 CCD'
_diffrn_measurement_device_type Area
_diffrn_measurement_method \w
_diffrn_radiation_monochromator silicon
_diffrn_radiation_type 'Synchrotron - Diamond Light Source Beamline I19'
_diffrn_radiation_wavelength 0.48590
_diffrn_reflns_av_R_equivalents 0.038
_diffrn_reflns_limit_h_max 13
_diffrn_reflns_limit_h_min -13
_diffrn_reflns_limit_k_max 10
_diffrn_reflns_limit_k_min -10
_diffrn_reflns_limit_l_max 12
_diffrn_reflns_limit_l_min -12
_diffrn_reflns_number 8162
_diffrn_reflns_theta_full 14.184
_diffrn_reflns_theta_max 18.912
_diffrn_reflns_theta_min 1.854
_diffrn_standards_interval_count .
_diffrn_standards_interval_time .
_diffrn_standards_number 0
_exptl_absorpt_coefficient_mu 3.999
_exptl_absorpt_correction_T_max 0.7443
_exptl_absorpt_correction_T_min 0.5602
_exptl_absorpt_correction_type multi-scan
_exptl_absorpt_process_details 'SADABS (Siemens, 1996)'
_exptl_crystal_colour 'light green'
_exptl_crystal_density_diffrn 2.486
_exptl_crystal_density_method 'not measured'
_exptl_crystal_description block
_exptl_crystal_F_000 836
_exptl_crystal_recrystallization_method
; 
evaporation of a CH3CN solution
;
_exptl_crystal_size_max 0.09
_exptl_crystal_size_mid 0.07
_exptl_crystal_size_min 0.06
_refine_diff_density_max 0.70
_refine_diff_density_min -0.56
_refine_ls_extinction_method None
_refine_ls_goodness_of_fit_ref 0.9963
_refine_ls_hydrogen_treatment noref
_refine_ls_matrix_type full
_refine_ls_number_parameters 66
_refine_ls_number_reflns 808
_refine_ls_number_restraints 38
_refine_ls_R_factor_all 0.0283
_refine_ls_R_factor_gt 0.0234
_refine_ls_shift/su_max 0.0013025
_refine_ls_shift/su_mean 0.0000773
_refine_ls_structure_factor_coef F
_refine_ls_weighting_details
;
 Method, part 1, Chebychev polynomial, (Watkin, 1994, Prince, 1982) 
 [weight] = 1.0/[A~0~*T~0~(x)+A~1~*T~1~(x) ... +A~n-1~]*T~n-1~(x)] 
 where A~i~ are the Chebychev coefficients listed below and x= Fcalc/Fmax 
 Method = Robust Weighting (Prince, 1982) 
 W = [weight] * [1-(deltaF/6*sigmaF)^2^]^2^ 
 A~i~ are: 
 0.255 0.222E-01 0.642E-01 
;
_refine_ls_weighting_scheme calc
_refine_ls_wR_factor_all 0.0300
_refine_ls_wR_factor_gt 0.0230
_refine_ls_wR_factor_ref 0.0230
_reflns_limit_h_max 13
_reflns_limit_h_min 0
_reflns_limit_k_max 10
_reflns_limit_k_min 0
_reflns_limit_l_max 12
_reflns_limit_l_min 0
_reflns_number_gt 808
_reflns_number_total 917
_reflns_threshold_expression I>2.0\s(I)
_oxford_diffrn_Wilson_B_factor 0.00
_oxford_diffrn_Wilson_scale 0.00
_oxford_refine_ls_r_factor_ref 0.0234
_oxford_refine_ls_scale 0.1140(2)
_oxford_reflns_number_all 898
_oxford_reflns_threshold_expression_ref I>2.0\s(I)
_oxford_structure_analysis_title 'recl02b in Pnma'
_cod_data_source_file ReCl4MeCN.MeCN1.80GPa.cif
_cod_data_source_block recl02b
_cod_original_cell_volume 1205.1(2)
_cod_original_sg_symbol_H-M 'P n m a '
_cod_original_formula_sum 'C6 H9 Cl4 N3 Re1'
_cod_database_code 1547961

loop_
_symmetry_equiv_pos_as_xyz
x,y,z
-x,-y,-z
-x+1/2,y+1/2,z+1/2
x+1/2,-y+1/2,-z+1/2
x,-y+1/2,z
-x,y+1/2,-z
-x+1/2,-y,z+1/2
x+1/2,y,-z+1/2

loop_
_atom_site_label
_atom_site_type_symbol
_atom_site_fract_x
_atom_site_fract_y
_atom_site_fract_z
_atom_site_U_iso_or_equiv
_atom_site_occupancy
_atom_site_adp_type
_atom_site_refinement_flags_posn
_atom_site_refinement_flags_adp
_atom_site_refinement_flags_occupancy
_atom_site_disorder_assembly
_atom_site_disorder_group
_atom_site_attached_hydrogens
Re1 Re 0.94481(2) 0.7500 0.48482(2) 0.0173 1.0000 Uani S T . . . .
Cl2 Cl 0.75988(18) 0.7500 0.6349(2) 0.0327 1.0000 Uani S TU . . . .
Cl3 Cl 1.10584(19) 0.7500 0.3030(2) 0.0336 1.0000 Uani S TU . . . .
Cl4 Cl 1.05141(12) 0.62365(19) 0.61186(12) 0.0302 1.0000 Uani . U . . . .
N5 N 0.8490(4) 0.6375(6) 0.3635(4) 0.0267 1.0000 Uani . U . . . .
C6 C 0.7939(6) 0.5808(9) 0.2940(6) 0.0303 1.0000 Uani . U . . . .
C3 C 0.7204(9) 0.5070(12) 0.2064(10) 0.0736 1.0000 Uani . U . . . .
C2 C 0.4204(12) 0.7500 0.5248(13) 0.065(2) 1.0000 Uiso DS U . . . .
N2 N 0.4723(14) 0.5599(16) 0.5026(15) 0.070(3) 0.5000 Uiso D U . . . .
C1 C 0.4468(15) 0.6445(13) 0.5130(18) 0.066(2) 0.5000 Uiso D U . . . .
H31 H 0.7116 0.5301 0.1089 0.0933 1.0000 Uiso . . . . . .
H32 H 0.7682 0.4432 0.2055 0.0933 1.0000 Uiso . . . . . .
H33 H 0.6344 0.4951 0.2469 0.0933 1.0000 Uiso . . . . . .
H21 H 0.3280 0.7500 0.5311 0.0808 1.0000 Uiso . . . . . .
H22 H 0.4621 0.7745 0.6134 0.0808 0.5000 Uiso . . . . . .
H23 H 0.4576 0.7848 0.4447 0.0808 0.5000 Uiso . . . . . .

loop_
_atom_site_aniso_label
_atom_site_aniso_U_11
_atom_site_aniso_U_22
_atom_site_aniso_U_33
_atom_site_aniso_U_23
_atom_site_aniso_U_13
_atom_site_aniso_U_12
Re1 0.01740(12) 0.0139(5) 0.02059(13) 0.0000 -0.00187(8) 0.0000
Cl2 0.0284(8) 0.026(4) 0.0438(10) 0.0000 0.0131(7) 0.0000
Cl3 0.0345(8) 0.030(4) 0.0358(9) 0.0000 0.0139(7) 0.0000
Cl4 0.0314(5) 0.025(2) 0.0336(5) 0.0062(6) -0.0067(5) 0.0051(8)
N5 0.0293(18) 0.016(6) 0.0354(19) 0.000(2) -0.0076(14) -0.001(2)
C6 0.043(3) 0.006(8) 0.042(3) -0.001(3) -0.016(2) 0.006(3)
C3 0.094(6) 0.026(11) 0.101(6) -0.011(6) -0.069(5) 0.001(7)

loop_
_atom_type_symbol
_atom_type_scat_dispersion_real
_atom_type_scat_dispersion_imag
_atom_type_scat_Cromer_Mann_a1
_atom_type_scat_Cromer_Mann_b1
_atom_type_scat_Cromer_Mann_a2
_atom_type_scat_Cromer_Mann_b2
_atom_type_scat_Cromer_Mann_a3
_atom_type_scat_Cromer_Mann_b3
_atom_type_scat_Cromer_Mann_a4
_atom_type_scat_Cromer_Mann_b4
_atom_type_scat_Cromer_Mann_c
_atom_type_scat_source
C 0.0010 0.0007 2.3100 20.8439 1.0200 10.2075 1.5886 0.5687 0.8650 51.6512 0.2156 'International Tables Vol C 4.2.6.8 and 6.1.1.4'
H 0.0000 0.0000 0.4930 10.5109 0.3229 26.1257 0.1402 3.1424 0.0408 57.7998 0.0030 'International Tables Vol C 4.2.6.8 and 6.1.1.4'
N 0.0016 0.0014 12.2126 0.0057 3.1322 9.8933 2.0125 28.9975 1.1663 0.5826 -11.5290 'International Tables Vol C 4.2.6.8 and 6.1.1.4'
Cl 0.0774 0.0740 11.4604 0.0104 7.1964 1.1662 6.2556 18.5194 1.6455 47.7784 -9.5574 'International Tables Vol C 4.2.6.8 and 6.1.1.4'
Re -0.3615 3.8648 28.7621 1.6719 15.7189 9.0923 14.5564 0.3505 5.4417 52.0861 10.4720 'International Tables Vol C 4.2.6.8 and 6.1.1.4'

loop_
_geom_angle_atom_site_label_1
_geom_angle_site_symmetry_1
_geom_angle_atom_site_label_2
_geom_angle_site_symmetry_2
_geom_angle_atom_site_label_3
_geom_angle_site_symmetry_3
_geom_angle
_geom_angle_publ_flag
N5 5_565 Re1 . Cl4 5_565 88.48(19) yes
N5 5_565 Re1 . Cl2 . 86.95(12) yes
Cl4 5_565 Re1 . Cl2 . 94.16(5) yes
N5 5_565 Re1 . Cl3 . 86.47(12) yes
Cl4 5_565 Re1 . Cl3 . 92.28(5) yes
Cl2 . Re1 . Cl3 . 170.67(7) yes
N5 5_565 Re1 . Cl4 . 178.27(16) yes
Cl4 5_565 Re1 . Cl4 . 92.76(10) yes
Cl2 . Re1 . Cl4 . 94.16(5) yes
Cl3 . Re1 . Cl4 . 92.28(5) yes
N5 5_565 Re1 . N5 . 90.3(4) yes
Cl4 5_565 Re1 . N5 . 178.27(16) yes
Cl2 . Re1 . N5 . 86.95(12) yes
Cl3 . Re1 . N5 . 86.47(12) yes
Cl4 . Re1 . N5 . 88.48(19) yes
Re1 . N5 . C6 . 176.3(7) yes
N5 . C6 . C3 . 178.8(8) yes
C6 . C3 . H31 . 110.7 no
C6 . C3 . H32 . 109.3 no
H31 . C3 . H32 . 108.5 no
C6 . C3 . H33 . 110.6 no
H31 . C3 . H33 . 109.6 no
H32 . C3 . H33 . 108.1 no
H22 5_565 C2 . C1 5_565 108.0 no
H22 5_565 C2 . H23 5_565 108.7 no
C1 5_565 C2 . H23 5_565 110.0 no
H22 5_565 C2 . C1 . 70.0 no
C1 5_565 C2 . C1 . 156.7(16) yes
H23 5_565 C2 . C1 . 52.5 no
H22 5_565 C2 . H21 . 112.3 no
C1 5_565 C2 . H21 . 101.0 no
H23 5_565 C2 . H21 . 116.3 no
C1 . C2 . H21 . 101.0 no
H22 5_565 C2 . H22 . 38.8 no
C1 5_565 C2 . H22 . 70.0 no
H23 5_565 C2 . H22 . 130.1 no
C1 . C2 . H22 . 108.0 no
H21 . C2 . H22 . 112.3 no
H22 5_565 C2 . H23 . 130.1 no
C1 5_565 C2 . H23 . 52.5 no
H23 5_565 C2 . H23 . 58.0 no
C1 . C2 . H23 . 110.0 no
H21 . C2 . H23 . 116.3 no
H22 . C2 . H23 . 108.7 no
C2 . C1 . N2 . 177.8(18) yes

loop_
_geom_bond_atom_site_label_1
_geom_bond_site_symmetry_1
_geom_bond_atom_site_label_2
_geom_bond_site_symmetry_2
_geom_bond_distance
_geom_bond_publ_flag
Re1 . N5 5_565 2.082(7) yes
Re1 . Cl4 5_565 2.2902(19) yes
Re1 . Cl2 . 2.3083(16) yes
Re1 . Cl3 . 2.3193(16) yes
Re1 . Cl4 . 2.2902(19) yes
Re1 . N5 . 2.082(7) yes
N5 . C6 . 1.124(11) yes
C6 . C3 . 1.458(14) yes
C3 . H31 . 0.947 no
C3 . H32 . 0.965 no
C3 . H33 . 0.952 no
C2 . H22 5_565 0.968 no
C2 . C1 5_565 1.413(16) yes
C2 . H23 5_565 0.941 no
C2 . C1 . 1.413(16) yes
C2 . H21 . 0.929 no
C2 . H22 . 0.968 no
C2 . H23 . 0.941 no
N2 . C1 . 1.144(17) yes
